data_4332895
loop_
_publ_author_name
'Nayak, Malabika'
'Koner, Rajesh'
'Lin, Hsin-Huang'
'Fl\"orke, Ulrich'
'Wei, Ho-Hsiang'
'Mohanta, Sasankasekhar'

_publ_section_title
;
 Syntheses, Structures, and Magnetic Properties of Mononuclear CuIIand
 Tetranuclear CuII3MII(M = Cu, Co, or Mn) Compounds Derived
 fromN,N&#x2018;-Ethylenebis(3-ethoxysalicylaldimine):&#x00A0;
 Cocrystallization Due to Potential Encapsulation of Water
;
_journal_issue 26
_journal_name_full 'Inorganic Chemistry'
_journal_page_first 10764
_journal_page_last 10773
_journal_paper_doi 10.1021/ic061049u
_journal_volume 45
_journal_year 2006
_chemical_formula_sum 'C60 H72 Cl2 Co Cu3 N6 O23'
_chemical_formula_weight 1565.69
_space_group_IT_number 15
_symmetry_cell_setting monoclinic
_symmetry_space_group_name_Hall '-C 2yc'
_symmetry_space_group_name_H-M 'C 1 2/c 1'
_atom_sites_solution_hydrogens geom
_atom_sites_solution_primary direct
_atom_sites_solution_secondary difmap
_audit_creation_method SHELXL-97
_cell_angle_alpha 90.00
_cell_angle_beta 95.680(10)
_cell_angle_gamma 90.00
_cell_formula_units_Z 4
_cell_length_a 15.4775(14)
_cell_length_b 22.468(5)
_cell_length_c 18.776(2)
_cell_measurement_temperature 293(2)
_cell_volume 6497.3(17)
_computing_structure_refinement 'SHELXL-97 (Sheldrick, 1997)'
_computing_structure_solution 'SHELXS-97 (Sheldrick, 1990)'
_diffrn_ambient_temperature 293(2)
_diffrn_measured_fraction_theta_full 0.994
_diffrn_measured_fraction_theta_max 0.994
_diffrn_radiation_monochromator graphite
_diffrn_radiation_source 'fine-focus sealed tube'
_diffrn_radiation_type MoK\a
_diffrn_radiation_wavelength 0.71073
_diffrn_reflns_av_R_equivalents 0.0067
_diffrn_reflns_av_sigmaI/netI 0.0963
_diffrn_reflns_limit_h_max 18
_diffrn_reflns_limit_h_min -18
_diffrn_reflns_limit_k_max 26
_diffrn_reflns_limit_k_min 0
_diffrn_reflns_limit_l_max 0
_diffrn_reflns_limit_l_min -22
_diffrn_reflns_number 11754
_diffrn_reflns_theta_full 24.99
_diffrn_reflns_theta_max 24.99
_diffrn_reflns_theta_min 2.01
_exptl_absorpt_coefficient_mu 1.386
_exptl_crystal_density_diffrn 1.601
_exptl_crystal_density_method 'not measured'
_exptl_crystal_F_000 3224
_refine_diff_density_max 0.894
_refine_diff_density_min -0.539
_refine_diff_density_rms 0.121
_refine_ls_extinction_method none
_refine_ls_goodness_of_fit_ref 1.077
_refine_ls_hydrogen_treatment constr
_refine_ls_matrix_type full
_refine_ls_number_parameters 435
_refine_ls_number_reflns 5695
_refine_ls_number_restraints 6
_refine_ls_restrained_S_all 1.077
_refine_ls_R_factor_all 0.1959
_refine_ls_R_factor_gt 0.0854
_refine_ls_shift/su_max 0.000
_refine_ls_shift/su_mean 0.000
_refine_ls_structure_factor_coef Fsqd
_refine_ls_weighting_details 'calc w=1/[\s^2^(Fo^2^)+(0.0263P)^2^+136.9441P] where P=(Fo^2^+2Fc^2^)/3'
_refine_ls_weighting_scheme calc
_refine_ls_wR_factor_gt 0.1545
_refine_ls_wR_factor_ref 0.2106
_reflns_number_gt 3023
_reflns_number_total 5695
_reflns_threshold_expression >2sigma(I)
_cod_data_source_file ic061049usup1.cif
_cod_data_source_block Cu3Co
_cod_depositor_comments
;
The values 'C2/c' and 'Monoclinic' of the tags
'_symmetry_cell_setting' and '_cod_original_sg_symbol_H-M'
were swapped.

Robertas Stankevi\<c,
2015-03-27
;
_cod_original_sg_symbol_H-M C2/c
_cod_database_code 4332895

loop_
_symmetry_equiv_pos_as_xyz
'x, y, z'
'-x, y, -z+1/2'
'x+1/2, y+1/2, z'
'-x+1/2, y+1/2, -z+1/2'
'-x, -y, -z'
'x, -y, z-1/2'
'-x+1/2, -y+1/2, -z'
'x+1/2, -y+1/2, z-1/2'

loop_
_atom_site_label
_atom_site_type_symbol
_atom_site_fract_x
_atom_site_fract_y
_atom_site_fract_z
_atom_site_U_iso_or_equiv
_atom_site_adp_type
_atom_site_occupancy
_atom_site_symmetry_multiplicity
_atom_site_calc_flag
_atom_site_refinement_flags
_atom_site_disorder_group
Cu1 Cu 0.5000 0.37147(8) 0.2500 0.0431(5) Uani 1 2 d S .
Co1 Co 0.5000 0.23209(9) 0.2500 0.0466(5) Uani 1 2 d S .
Cu2 Cu 0.26259(8) 0.26062(6) 0.40621(7) 0.0484(4) Uani 1 1 d . .
O1 O 0.4197(4) 0.3086(3) 0.2349(4) 0.0427(17) Uani 1 1 d . .
O3 O 0.5000 0.1410(5) 0.2500 0.098(5) Uani 1 2 d S .
O4 O 0.5146(4) 0.2296(3) 0.1422(4) 0.0543(19) Uani 1 1 d . .
O2 O 0.3327(4) 0.2096(3) 0.2274(4) 0.057(2) Uani 1 1 d . .
O6 O 0.3319(4) 0.1911(3) 0.4117(4) 0.057(2) Uani 1 1 d . .
O5 O 0.3646(4) 0.3065(3) 0.4058(4) 0.0497(19) Uani 1 1 d . .
O7 O 0.5175(5) 0.3473(4) 0.4338(5) 0.071(2) Uani 1 1 d . .
O8 O 0.4518(6) 0.1093(4) 0.4082(7) 0.120(5) Uani 1 1 d . .
N1 N 0.4168(6) 0.4334(4) 0.2328(4) 0.045(2) Uani 1 1 d . .
N2 N 0.1881(6) 0.3291(5) 0.3897(5) 0.055(2) Uani 1 1 d . .
N3 N 0.1581(5) 0.2171(4) 0.4204(4) 0.050(2) Uani 1 1 d . .
C1 C 0.3323(6) 0.3138(5) 0.2249(5) 0.039(2) Uani 1 1 d . .
C2 C 0.2852(6) 0.2614(5) 0.2188(5) 0.049(3) Uani 1 1 d . .
C3 C 0.1947(7) 0.2629(6) 0.2074(6) 0.066(3) Uani 1 1 d . .
H3A H 0.1624 0.2279 0.2052 0.080 Uiso 1 1 calc R .
C4 C 0.1539(7) 0.3184(6) 0.1995(7) 0.070(4) Uani 1 1 d . .
H4A H 0.0938 0.3200 0.1903 0.084 Uiso 1 1 calc R .
C5 C 0.1991(7) 0.3693(6) 0.2047(6) 0.063(3) Uani 1 1 d . .
H5A H 0.1699 0.4055 0.1996 0.075 Uiso 1 1 calc R .
C6 C 0.2911(6) 0.3688(5) 0.2179(5) 0.045(3) Uani 1 1 d . .
C7 C 0.3332(8) 0.4259(6) 0.2234(6) 0.056(3) Uani 1 1 d . .
H7A H 0.2983 0.4597 0.2200 0.068 Uiso 1 1 calc R .
C8 C 0.4520(8) 0.4934(5) 0.2329(7) 0.067(3) Uani 1 1 d . .
H8A H 0.4175 0.5195 0.2599 0.080 Uiso 1 1 calc R .
H8B H 0.4495 0.5081 0.1842 0.080 Uiso 1 1 calc R .
C9 C 0.2870(8) 0.1548(6) 0.2363(8) 0.073(4) Uani 1 1 d . .
H9A H 0.2365 0.1627 0.2615 0.088 Uiso 1 1 calc R .
H9B H 0.3246 0.1277 0.2654 0.088 Uiso 1 1 calc R .
C10 C 0.2597(10) 0.1268(8) 0.1688(10) 0.141(8) Uani 1 1 d . .
H10A H 0.2298 0.0904 0.1771 0.211 Uiso 1 1 calc R .
H10B H 0.3096 0.1183 0.1440 0.211 Uiso 1 1 calc R .
H10C H 0.2215 0.1531 0.1404 0.211 Uiso 1 1 calc R .
C11 C 0.3687(7) 0.3641(5) 0.4066(5) 0.045(3) Uani 1 1 d . .
C12 C 0.4544(9) 0.3898(5) 0.4213(6) 0.057(3) Uani 1 1 d . .
C13 C 0.4640(9) 0.4503(6) 0.4237(6) 0.070(4) Uani 1 1 d . .
H13A H 0.5190 0.4665 0.4345 0.084 Uiso 1 1 calc R .
C14 C 0.3927(11) 0.4885(6) 0.4101(7) 0.079(4) Uani 1 1 d . .
H14A H 0.4003 0.5296 0.4110 0.095 Uiso 1 1 calc R .
C15 C 0.3142(9) 0.4650(6) 0.3959(6) 0.067(4) Uani 1 1 d . .
H15A H 0.2676 0.4908 0.3853 0.081 Uiso 1 1 calc R .
C16 C 0.2974(9) 0.4032(5) 0.3960(6) 0.057(3) Uani 1 1 d . .
C17 C 0.2106(8) 0.3824(6) 0.3858(6) 0.061(3) Uani 1 1 d . .
H17A H 0.1670 0.4105 0.3755 0.073 Uiso 1 1 calc R .
C27 C 0.6038(8) 0.3654(7) 0.4583(7) 0.081(4) Uani 1 1 d . .
H27A H 0.6038 0.3882 0.5022 0.097 Uiso 1 1 calc R .
H27B H 0.6274 0.3902 0.4226 0.097 Uiso 1 1 calc R .
C28 C 0.6582(9) 0.3101(7) 0.4714(8) 0.098(5) Uani 1 1 d . .
H28A H 0.7167 0.3211 0.4878 0.148 Uiso 1 1 calc R .
H28B H 0.6579 0.2879 0.4276 0.148 Uiso 1 1 calc R .
H28C H 0.6346 0.2860 0.5070 0.148 Uiso 1 1 calc R .
C18 C 0.0962(7) 0.3101(6) 0.3783(7) 0.069(4) Uani 1 1 d . .
H18A H 0.0814 0.2996 0.3285 0.083 Uiso 1 1 calc R .
H18B H 0.0586 0.3424 0.3902 0.083 Uiso 1 1 calc R .
C19 C 0.0836(6) 0.2580(6) 0.4246(6) 0.066(3) Uani 1 1 d . .
H19A H 0.0298 0.2379 0.4084 0.079 Uiso 1 1 calc R .
H19B H 0.0807 0.2708 0.4736 0.079 Uiso 1 1 calc R .
C26 C 0.3061(7) 0.1361(5) 0.4170(6) 0.050(3) Uani 1 1 d . .
C25 C 0.3663(9) 0.0894(6) 0.4156(7) 0.070(4) Uani 1 1 d . .
C24 C 0.3466(10) 0.0308(6) 0.4184(8) 0.083(4) Uani 1 1 d . .
H24A H 0.3893 0.0019 0.4164 0.099 Uiso 1 1 calc R .
C23 C 0.2589(11) 0.0150(7) 0.4245(7) 0.081(4) Uani 1 1 d . .
H23A H 0.2429 -0.0248 0.4275 0.097 Uiso 1 1 calc R .
C22 C 0.2001(9) 0.0579(6) 0.4259(6) 0.067(4) Uani 1 1 d . .
H22A H 0.1427 0.0471 0.4295 0.080 Uiso 1 1 calc R .
C21 C 0.2200(7) 0.1185(5) 0.4224(5) 0.053(3) Uani 1 1 d . .
C20 C 0.1509(7) 0.1616(6) 0.4250(5) 0.058(3) Uani 1 1 d . .
H20A H 0.0959 0.1468 0.4305 0.070 Uiso 1 1 calc R .
C29 C 0.5209(10) 0.0793(8) 0.4501(14) 0.161(11) Uani 1 1 d . .
H29A H 0.4969 0.0558 0.4868 0.193 Uiso 1 1 calc R .
H29B H 0.5493 0.0522 0.4195 0.193 Uiso 1 1 calc R .
C30 C 0.5830(15) 0.1192(9) 0.4828(10) 0.154(8) Uani 1 1 d . .
H30A H 0.6277 0.0973 0.5107 0.230 Uiso 1 1 calc R .
H30B H 0.5554 0.1459 0.5135 0.230 Uiso 1 1 calc R .
H30C H 0.6083 0.1417 0.4466 0.230 Uiso 1 1 calc R .
Cl1 Cl 0.0000 0.4786(2) 0.2500 0.104(2) Uani 1 2 d S .
O11 O -0.0750(10) 0.5126(7) 0.2443(9) 0.196(7) Uani 1 1 d . .
O12 O -0.0011(8) 0.4400(6) 0.1916(8) 0.177(7) Uani 1 1 d . .
Cl2 Cl 0.0000 0.1534(2) 0.2500 0.0760(15) Uani 1 2 d SD .
O21 O 0.055(2) 0.1352(12) 0.199(2) 0.29(3) Uani 0.50 1 d PD 1
O22 O -0.0805(10) 0.1339(8) 0.2215(9) 0.061(5) Uiso 0.50 1 d PD 1
O23 O 0.009(2) 0.1225(13) 0.3146(11) 0.157(11) Uiso 0.50 1 d PD 1
O24 O 0.0000 0.2159(5) 0.2500 0.107(5) Uani 1 2 d SD .

loop_
_atom_site_aniso_label
_atom_site_aniso_U_11
_atom_site_aniso_U_22
_atom_site_aniso_U_33
_atom_site_aniso_U_23
_atom_site_aniso_U_13
_atom_site_aniso_U_12
Cu1 0.0382(10) 0.0386(10) 0.0529(12) 0.000 0.0073(9) 0.000
Co1 0.0425(11) 0.0409(12) 0.0575(13) 0.000 0.0108(10) 0.000
Cu2 0.0375(7) 0.0613(9) 0.0467(8) 0.0008(7) 0.0057(5) -0.0070(7)
O1 0.031(4) 0.036(4) 0.062(5) 0.005(3) 0.007(3) 0.007(3)
O3 0.061(8) 0.043(7) 0.190(16) 0.000 0.016(9) 0.000
O4 0.049(4) 0.062(5) 0.053(5) -0.011(4) 0.008(3) 0.003(4)
O2 0.039(4) 0.049(5) 0.083(6) 0.003(4) 0.006(4) -0.004(4)
O6 0.043(4) 0.055(5) 0.072(6) 0.013(4) 0.007(4) -0.006(4)
O5 0.038(4) 0.054(5) 0.058(5) 0.003(4) 0.007(3) -0.007(3)
O7 0.056(5) 0.075(6) 0.081(6) -0.013(5) 0.002(4) -0.024(5)
O8 0.059(6) 0.065(6) 0.238(14) 0.072(8) 0.025(7) 0.010(5)
N1 0.058(6) 0.031(5) 0.047(5) -0.001(4) 0.010(4) 0.008(4)
N2 0.043(5) 0.075(7) 0.045(6) 0.005(5) -0.001(4) -0.006(5)
N3 0.037(5) 0.071(7) 0.043(5) 0.000(5) 0.011(4) -0.015(5)
C1 0.028(5) 0.054(7) 0.033(6) -0.006(5) 0.001(4) -0.004(5)
C2 0.037(6) 0.059(7) 0.049(6) -0.001(6) 0.004(5) -0.006(6)
C3 0.045(6) 0.087(9) 0.068(8) 0.005(7) 0.006(6) -0.007(7)
C4 0.028(6) 0.095(10) 0.086(10) 0.003(8) 0.004(6) 0.016(7)
C5 0.033(6) 0.090(10) 0.065(8) 0.001(7) 0.001(5) 0.023(7)
C6 0.043(6) 0.048(6) 0.044(6) 0.002(5) 0.000(5) 0.009(5)
C7 0.059(8) 0.070(9) 0.042(7) 0.007(6) 0.013(6) 0.019(6)
C8 0.088(9) 0.042(7) 0.071(9) 0.005(6) 0.011(7) 0.009(6)
C9 0.058(8) 0.060(8) 0.104(12) 0.008(8) 0.019(8) 0.007(7)
C10 0.088(12) 0.160(18) 0.180(19) -0.098(16) 0.045(12) -0.034(12)
C11 0.058(7) 0.043(6) 0.036(6) -0.002(5) 0.012(5) -0.004(6)
C12 0.077(9) 0.054(8) 0.041(7) -0.013(6) 0.015(6) -0.031(7)
C13 0.081(9) 0.083(10) 0.047(8) -0.012(7) 0.012(7) -0.039(8)
C14 0.119(13) 0.057(9) 0.061(9) 0.006(7) 0.012(9) -0.009(9)
C15 0.082(10) 0.068(9) 0.053(8) 0.003(7) 0.009(7) 0.016(8)
C16 0.090(10) 0.048(7) 0.032(6) -0.010(5) 0.004(6) 0.008(7)
C17 0.055(8) 0.063(9) 0.065(8) 0.019(7) 0.004(6) 0.015(7)
C27 0.058(8) 0.108(12) 0.071(9) -0.020(8) -0.013(7) -0.039(8)
C28 0.061(9) 0.122(14) 0.108(12) -0.010(11) -0.011(8) 0.009(9)
C18 0.035(6) 0.086(10) 0.087(10) 0.012(8) 0.002(6) -0.001(6)
C19 0.035(6) 0.102(10) 0.062(8) -0.007(8) 0.013(5) -0.003(7)
C26 0.044(6) 0.058(8) 0.047(7) 0.013(6) -0.009(5) -0.011(6)
C25 0.073(9) 0.062(9) 0.074(9) 0.016(7) -0.003(7) -0.003(8)
C24 0.104(12) 0.051(8) 0.090(11) 0.019(8) 0.001(9) -0.007(8)
C23 0.105(12) 0.061(9) 0.075(10) 0.013(8) -0.001(9) -0.037(9)
C22 0.068(9) 0.084(10) 0.048(8) 0.006(7) 0.004(6) -0.040(8)
C21 0.056(7) 0.072(8) 0.030(6) 0.003(6) 0.001(5) -0.014(7)
C20 0.052(7) 0.095(10) 0.028(6) 0.002(6) 0.002(5) -0.028(7)
C29 0.057(10) 0.093(13) 0.32(3) 0.071(17) -0.030(14) -0.002(10)
C30 0.19(2) 0.149(19) 0.117(16) 0.037(15) -0.009(15) 0.023(18)
Cl1 0.079(4) 0.053(3) 0.185(7) 0.000 0.042(4) 0.000
O11 0.182(14) 0.154(13) 0.259(19) 0.056(13) 0.063(13) 0.109(11)
O12 0.114(10) 0.145(12) 0.267(17) -0.103(11) -0.009(12) 0.017(9)
Cl2 0.049(3) 0.049(3) 0.125(4) 0.000 -0.018(3) 0.000
O21 0.18(3) 0.10(2) 0.65(9) -0.06(3) 0.34(5) -0.02(2)
O24 0.070(9) 0.047(8) 0.206(17) 0.000 0.018(10) 0.000

loop_
_atom_type_symbol
_atom_type_description
_atom_type_scat_dispersion_real
_atom_type_scat_dispersion_imag
_atom_type_scat_source
C C 0.0033 0.0016 'International Tables Vol C Tables 4.2.6.8 and 6.1.1.4'
H H 0.0000 0.0000 'International Tables Vol C Tables 4.2.6.8 and 6.1.1.4'
Cl Cl 0.1484 0.1585 'International Tables Vol C Tables 4.2.6.8 and 6.1.1.4'
Co Co 0.3494 0.9721 'International Tables Vol C Tables 4.2.6.8 and 6.1.1.4'
Cu Cu 0.3201 1.2651 'International Tables Vol C Tables 4.2.6.8 and 6.1.1.4'
N N 0.0061 0.0033 'International Tables Vol C Tables 4.2.6.8 and 6.1.1.4'
O O 0.0106 0.0060 'International Tables Vol C Tables 4.2.6.8 and 6.1.1.4'

loop_
_geom_angle_atom_site_label_1
_geom_angle_atom_site_label_2
_geom_angle_atom_site_label_3
_geom_angle
_geom_angle_site_symmetry_1
_geom_angle_site_symmetry_3
O1 Cu1 O1 82.9(4) 2_655 .
O1 Cu1 N1 95.6(3) 2_655 2_655
O1 Cu1 N1 178.3(3) . 2_655
O1 Cu1 N1 178.3(3) 2_655 .
O1 Cu1 N1 95.6(3) . .
N1 Cu1 N1 85.9(5) 2_655 .
O3 Co1 O4 88.4(2) . 2_655
O3 Co1 O4 88.4(2) . .
O4 Co1 O4 176.8(4) 2_655 .
O3 Co1 O1 144.03(17) . .
O4 Co1 O1 91.9(3) 2_655 .
O4 Co1 O1 90.6(3) . .
O3 Co1 O1 144.03(17) . 2_655
O4 Co1 O1 90.6(3) 2_655 2_655
O4 Co1 O1 91.9(3) . 2_655
O1 Co1 O1 71.9(3) . 2_655
O5 Cu2 O6 88.9(3) . .
O5 Cu2 N2 92.9(4) . .
O6 Cu2 N2 173.6(4) . .
O5 Cu2 N3 172.0(3) . .
O6 Cu2 N3 93.0(4) . .
N2 Cu2 N3 86.0(4) . .
C1 O1 Cu1 126.3(6) . .
C1 O1 Co1 130.8(6) . .
Cu1 O1 Co1 102.6(3) . .
C2 O2 C9 118.3(8) . .
C26 O6 Cu2 127.5(7) . .
C11 O5 Cu2 125.8(7) . .
C12 O7 C27 119.1(10) . .
C25 O8 C29 116.8(11) . .
C7 N1 C8 119.2(9) . .
C7 N1 Cu1 125.2(8) . .
C8 N1 Cu1 115.5(7) . .
C17 N2 C18 122.4(11) . .
C17 N2 Cu2 127.4(8) . .
C18 N2 Cu2 110.1(8) . .
C20 N3 C19 122.5(10) . .
C20 N3 Cu2 126.4(8) . .
C19 N3 Cu2 111.1(7) . .
O1 C1 C2 116.7(9) . .
O1 C1 C6 122.2(9) . .
C2 C1 C6 121.0(9) . .
O2 C2 C1 116.0(8) . .
O2 C2 C3 123.7(10) . .
C1 C2 C3 120.3(11) . .
C2 C3 C4 118.2(12) . .
C5 C4 C3 121.8(10) . .
C4 C5 C6 120.8(11) . .
C1 C6 C5 117.8(10) . .
C1 C6 C7 125.9(9) . .
C5 C6 C7 116.3(10) . .
N1 C7 C6 124.2(10) . .
N1 C8 C8 110.0(6) . 2_655
O2 C9 C10 112.1(13) . .
O5 C11 C16 125.8(10) . .
O5 C11 C12 116.3(10) . .
C16 C11 C12 117.9(10) . .
O7 C12 C13 127.9(12) . .
O7 C12 C11 112.3(10) . .
C13 C12 C11 119.8(13) . .
C12 C13 C14 121.5(13) . .
C15 C14 C13 118.9(13) . .
C14 C15 C16 123.7(13) . .
C11 C16 C15 118.2(12) . .
C11 C16 C17 122.1(11) . .
C15 C16 C17 119.8(12) . .
N2 C17 C16 125.0(11) . .
O7 C27 C28 107.9(11) . .
N2 C18 C19 108.8(9) . .
C18 C19 N3 108.1(9) . .
O6 C26 C25 119.8(10) . .
O6 C26 C21 124.8(11) . .
C25 C26 C21 115.3(11) . .
C24 C25 C26 125.0(13) . .
C24 C25 O8 121.8(13) . .
C26 C25 O8 113.1(11) . .
C25 C24 C23 117.9(14) . .
C22 C23 C24 118.9(13) . .
C23 C22 C21 123.4(12) . .
C22 C21 C26 119.5(12) . .
C22 C21 C20 118.8(11) . .
C26 C21 C20 121.6(11) . .
N3 C20 C21 126.3(11) . .
C30 C29 O8 112.3(16) . .
O11 Cl1 O11 113.1(15) . 2
O11 Cl1 O12 110.4(9) . 2
O11 Cl1 O12 109.7(9) 2 2
O11 Cl1 O12 109.7(9) . .
O11 Cl1 O12 110.4(9) 2 .
O12 Cl1 O12 103.2(14) 2 .
O22 Cl2 O22 142.9(15) . 2
O22 Cl2 O23 101.0(15) . .
O22 Cl2 O23 59.5(14) 2 .
O22 Cl2 O23 59.5(14) . 2
O22 Cl2 O23 101.0(15) 2 2
O23 Cl2 O23 120(3) . 2
O22 Cl2 O24 108.6(8) . .
O22 Cl2 O24 108.6(8) 2 .
O23 Cl2 O24 119.9(13) . .
O23 Cl2 O24 119.9(13) 2 .
O22 Cl2 O21 65.6(19) . 2
O22 Cl2 O21 103.1(17) 2 2
O23 Cl2 O21 43.7(17) . 2
O23 Cl2 O21 115.7(19) 2 2
O24 Cl2 O21 106.9(11) . 2
O22 Cl2 O21 103.1(17) . .
O22 Cl2 O21 65.6(19) 2 .
O23 Cl2 O21 115.7(19) . .
O23 Cl2 O21 43.7(17) 2 .
O24 Cl2 O21 106.9(11) . .
O21 Cl2 O21 146(2) 2 .
O23 O21 Cl2 67.5(11) 2 .
O23 O21 O22 113(2) 2 2
Cl2 O21 O22 56.3(12) . 2
O23 O22 Cl2 60.8(9) 2 .
O23 O22 O21 110.4(15) 2 2
Cl2 O22 O21 58.0(10) . 2
O21 O23 O22 128.5(18) 2 2
O21 O23 Cl2 68.8(14) 2 .
O22 O23 Cl2 59.8(10) 2 .

loop_
_geom_bond_atom_site_label_1
_geom_bond_atom_site_label_2
_geom_bond_distance
_geom_bond_site_symmetry_2
Cu1 O1 1.885(6) 2_655
Cu1 O1 1.885(6) .
Cu1 N1 1.901(8) 2_655
Cu1 N1 1.901(8) .
Co1 O3 2.047(11) .
Co1 O4 2.059(7) 2_655
Co1 O4 2.059(7) .
Co1 O1 2.124(6) .
Co1 O1 2.124(6) 2_655
Cu2 O5 1.886(7) .
Cu2 O6 1.892(7) .
Cu2 N2 1.929(10) .
Cu2 N3 1.930(8) .
O1 C1 1.352(10) .
O2 C2 1.376(12) .
O2 C9 1.439(13) .
O6 C26 1.307(12) .
O5 C11 1.295(12) .
O7 C12 1.368(14) .
O7 C27 1.428(12) .
O8 C25 1.417(15) .
O8 C29 1.433(17) .
N1 C7 1.300(13) .
N1 C8 1.453(13) .
N2 C17 1.252(14) .
N2 C18 1.480(13) .
N3 C20 1.255(14) .
N3 C19 1.483(13) .
C1 C2 1.384(13) .
C1 C6 1.390(13) .
C2 C3 1.396(14) .
C3 C4 1.399(16) .
C4 C5 1.339(16) .
C5 C6 1.422(14) .
C6 C7 1.439(15) .
C8 C8 1.56(2) 2_655
C9 C10 1.440(19) .
C11 C16 1.410(15) .
C11 C12 1.448(15) .
C12 C13 1.369(16) .
C13 C14 1.401(18) .
C14 C15 1.328(17) .
C15 C16 1.413(16) .
C16 C17 1.417(16) .
C27 C28 1.507(18) .
C18 C19 1.482(16) .
C26 C25 1.404(16) .
C26 C21 1.403(14) .
C25 C24 1.353(16) .
C24 C23 1.419(18) .
C23 C22 1.328(18) .
C22 C21 1.400(16) .
C21 C20 1.447(16) .
C29 C30 1.41(2) .
Cl1 O11 1.384(12) .
Cl1 O11 1.384(12) 2
Cl1 O12 1.397(13) 2
Cl1 O12 1.397(13) .
Cl2 O22 1.379(13) .
Cl2 O22 1.379(13) 2
Cl2 O23 1.393(16) .
Cl2 O23 1.393(16) 2
Cl2 O24 1.404(11) .
Cl2 O21 1.405(16) 2
Cl2 O21 1.405(16) .
O21 O23 1.04(4) 2
O21 O22 1.51(5) 2
O22 O23 1.37(3) 2
O22 O21 1.51(5) 2
O23 O21 1.04(4) 2
O23 O22 1.37(3) 2

loop_
_geom_torsion_atom_site_label_1
_geom_torsion_atom_site_label_2
_geom_torsion_atom_site_label_3
_geom_torsion_atom_site_label_4
_geom_torsion
_geom_torsion_site_symmetry_1
_geom_torsion_site_symmetry_4
O1 Cu1 O1 C1 173.7(9) 2_655 .
N1 Cu1 O1 C1 144(11) 2_655 .
N1 Cu1 O1 C1 -7.2(8) . .
O1 Cu1 O1 Co1 0.0 2_655 .
N1 Cu1 O1 Co1 -30(12) 2_655 .
N1 Cu1 O1 Co1 179.1(3) . .
O3 Co1 O1 C1 6.7(10) . .
O4 Co1 O1 C1 -83.3(8) 2_655 .
O4 Co1 O1 C1 94.9(8) . .
O1 Co1 O1 C1 -173.3(10) 2_655 .
O3 Co1 O1 Cu1 180.0 . .
O4 Co1 O1 Cu1 90.0(3) 2_655 .
O4 Co1 O1 Cu1 -91.8(3) . .
O1 Co1 O1 Cu1 0.0 2_655 .
O5 Cu2 O6 C26 177.1(9) . .
N2 Cu2 O6 C26 -76(3) . .
N3 Cu2 O6 C26 4.9(9) . .
O6 Cu2 O5 C11 -175.9(8) . .
N2 Cu2 O5 C11 10.2(8) . .
N3 Cu2 O5 C11 -72(3) . .
O1 Cu1 N1 C7 37(12) 2_655 .
O1 Cu1 N1 C7 7.0(9) . .
N1 Cu1 N1 C7 -172.2(11) 2_655 .
O1 Cu1 N1 C8 -145(11) 2_655 .
O1 Cu1 N1 C8 -175.0(8) . .
N1 Cu1 N1 C8 5.9(6) 2_655 .
O5 Cu2 N2 C17 -3.6(11) . .
O6 Cu2 N2 C17 -110(3) . .
N3 Cu2 N2 C17 168.5(11) . .
O5 Cu2 N2 C18 173.8(8) . .
O6 Cu2 N2 C18 67(3) . .
N3 Cu2 N2 C18 -14.2(8) . .
O5 Cu2 N3 C20 -108(3) . .
O6 Cu2 N3 C20 -4.6(10) . .
N2 Cu2 N3 C20 169.1(10) . .
O5 Cu2 N3 C19 73(3) . .
O6 Cu2 N3 C19 176.3(7) . .
N2 Cu2 N3 C19 -10.0(7) . .
Cu1 O1 C1 C2 -176.4(7) . .
Co1 O1 C1 C2 -4.5(13) . .
Cu1 O1 C1 C6 6.3(13) . .
Co1 O1 C1 C6 178.2(7) . .
C9 O2 C2 C1 167.5(10) . .
C9 O2 C2 C3 -10.1(16) . .
O1 C1 C2 O2 3.2(13) . .
C6 C1 C2 O2 -179.4(9) . .
O1 C1 C2 C3 -179.1(9) . .
C6 C1 C2 C3 -1.8(15) . .
O2 C2 C3 C4 -180.0(10) . .
C1 C2 C3 C4 2.6(17) . .
C2 C3 C4 C5 -2.1(19) . .
C3 C4 C5 C6 1(2) . .
O1 C1 C6 C5 177.6(9) . .
C2 C1 C6 C5 0.4(15) . .
O1 C1 C6 C7 -3.1(16) . .
C2 C1 C6 C7 179.7(10) . .
C4 C5 C6 C1 0.2(17) . .
C4 C5 C6 C7 -179.2(11) . .
C8 N1 C7 C6 176.0(10) . .
Cu1 N1 C7 C6 -6.1(15) . .
C1 C6 C7 N1 3.1(17) . .
C5 C6 C7 N1 -177.6(10) . .
C7 N1 C8 C8 163.1(12) . 2_655
Cu1 N1 C8 C8 -15.1(16) . 2_655
C2 O2 C9 C10 88.6(14) . .
Cu2 O5 C11 C16 -11.3(14) . .
Cu2 O5 C11 C12 167.4(7) . .
C27 O7 C12 C13 5.8(18) . .
C27 O7 C12 C11 -171.8(9) . .
O5 C11 C12 O7 -1.6(13) . .
C16 C11 C12 O7 177.2(9) . .
O5 C11 C12 C13 -179.5(10) . .
C16 C11 C12 C13 -0.6(15) . .
O7 C12 C13 C14 -179.4(12) . .
C11 C12 C13 C14 -2.0(18) . .
C12 C13 C14 C15 1(2) . .
C13 C14 C15 C16 2(2) . .
O5 C11 C16 C15 -177.5(10) . .
C12 C11 C16 C15 3.8(15) . .
O5 C11 C16 C17 2.8(17) . .
C12 C11 C16 C17 -175.9(10) . .
C14 C15 C16 C11 -4.7(18) . .
C14 C15 C16 C17 175.0(12) . .
C18 N2 C17 C16 -179.8(11) . .
Cu2 N2 C17 C16 -2.8(18) . .
C11 C16 C17 N2 4.8(19) . .
C15 C16 C17 N2 -174.9(12) . .
C12 O7 C27 C28 177.0(11) . .
C17 N2 C18 C19 -147.1(12) . .
Cu2 N2 C18 C19 35.4(12) . .
N2 C18 C19 N3 -43.2(13) . .
C20 N3 C19 C18 -147.3(11) . .
Cu2 N3 C19 C18 31.8(11) . .
Cu2 O6 C26 C25 175.7(9) . .
Cu2 O6 C26 C21 -2.5(16) . .
O6 C26 C25 C24 -177.8(12) . .
C27 C26 C25 C24 0(2) . .
O6 C26 C25 O8 0.1(17) . .
C21 C26 C25 O8 178.4(11) . .
C29 O8 C25 C24 -42(2) . .
C29 O8 C25 C26 139.6(16) . .
C26 C25 C24 C23 -1(2) . .
O8 C25 C24 C23 -178.9(13) . .
C25 C24 C23 C22 1(2) . .
C24 C23 C22 C21 -1(2) . .
C23 C22 C21 C26 0.0(18) . .
C23 C22 C21 C20 -179.5(12) . .
O6 C26 C21 C22 178.3(10) . .
C25 C26 C21 C22 0.1(16) . .
O6 C26 C21 C20 -2.2(17) . .
C25 C26 C21 C20 179.6(10) . .
C19 N3 C20 C21 -179.2(10) . .
Cu2 N3 C20 C21 1.8(16) . .
C22 C21 C20 N3 -178.0(11) . .
C26 C21 C20 N3 2.6(17) . .
C25 O8 C29 C30 -135.6(18) . .
O22 Cl2 O21 O23 -1(3) . 2
O22 Cl2 O21 O23 141(3) 2 2
O23 Cl2 O21 O23 108(4) . 2
O24 Cl2 O21 O23 -116(2) . 2
O21 Cl2 O21 O23 64(2) 2 2
O22 Cl2 O21 O22 -142.5(16) . 2
O23 Cl2 O21 O22 -33.2(18) . 2
O23 Cl2 O21 O22 -141(3) 2 2
O24 Cl2 O21 O22 103.2(11) . 2
O21 Cl2 O21 O22 -76.8(11) 2 2
O22 Cl2 O22 O23 -65.7(16) 2 2
O23 Cl2 O22 O23 -119(3) . 2
O24 Cl2 O22 O23 114.3(16) . 2
O21 Cl2 O22 O23 -145(2) 2 2
O21 Cl2 O22 O23 1(2) . 2
O22 Cl2 O22 O21 79.4(13) 2 2
O23 Cl2 O22 O21 26.3(18) . 2
O23 Cl2 O22 O21 145(2) 2 2
O24 Cl2 O22 O21 -100.6(13) . 2
O21 Cl2 O22 O21 146(2) . 2
O22 Cl2 O23 O21 -36(3) . 2
O22 Cl2 O23 O21 178(3) 2 2
O23 Cl2 O23 O21 -97(3) 2 2
O24 Cl2 O23 O21 83(3) . 2
O21 Cl2 O23 O21 -146(3) . 2
O22 Cl2 O23 O22 145.9(15) . 2
O23 Cl2 O23 O22 85.0(14) 2 2
O24 Cl2 O23 O22 -95.0(14) . 2
O21 Cl2 O23 O22 -178(3) 2 2
O21 Cl2 O23 O22 35(2) . 2
